data_2208233
loop_
_publ_author_name
'George R. Clark'
'James E. Robinson'
'Margaret A. Brimble'

_publ_section_title
(2''<i>S</i>,5''<i>R</i>,7''<i>S</i>)-2-[2'-(2''-Methyl-1'',6''-dioxaspiro[4.5]dec-7''-yl)ethylsulfonyl]-1,3-benzothiazole
_journal_coeditor_code AC6234
_journal_issue 3
_journal_name_full 'Acta Crystallographica Section E'
_journal_page_first o1187
_journal_page_last o1188
_journal_paper_doi 10.1107/S1600536806006544
_journal_volume 62
_journal_year 2006
_chemical_formula_iupac 'C18 H23 N O4 S2'
_chemical_formula_moiety 'C18 H23 N O4 S2'
_chemical_formula_sum 'C18 H23 N O4 S2'
_chemical_formula_weight 381.49
_chemical_name_systematic
;
(2''S,5''R,7''S)-2-[2'-(2''-Methyl-1'',6''-dioxaspiro[4.5]dec-7''-
yl)ethylsulfonyl]-1,3-benzothiazole
;
_space_group_IT_number 4
_symmetry_cell_setting monoclinic
_symmetry_space_group_name_Hall 'P 2yb'
_symmetry_space_group_name_H-M 'P 1 21 1'
_atom_sites_solution_hydrogens geom
_atom_sites_solution_primary direct
_atom_sites_solution_secondary difmap
_audit_creation_method SHELXL97
_cell_angle_alpha 90.00
_cell_angle_beta 90.6280(10)
_cell_angle_gamma 90.00
_cell_formula_units_Z 2
_cell_length_a 7.81320(10)
_cell_length_b 7.37840(10)
_cell_length_c 15.89840(10)
_cell_measurement_reflns_used 8192
_cell_measurement_temperature 84(2)
_cell_measurement_theta_max 27.08
_cell_measurement_theta_min 1.28
_cell_volume 916.470(18)
_computing_cell_refinement SMART
_computing_data_collection 'SMART (Siemens, 1995)'
_computing_data_reduction 'SAINT (Siemens, 1995)'
_computing_molecular_graphics 'ORTEPIII (Burnett & Johnson, 1996)'
_computing_publication_material 'SHELXTL (Siemens, 1995)'
_computing_structure_refinement 'SHELXL97 (Sheldrick, 1997)'
_computing_structure_solution 'SHELXS97 (Sheldrick, 1997)'
_diffrn_ambient_temperature 84(2)
_diffrn_measured_fraction_theta_full 0.986
_diffrn_measured_fraction_theta_max 0.986
_diffrn_measurement_device_type 'Siemens SMART CCD area-detector'
_diffrn_measurement_method \w
_diffrn_radiation_monochromator graphite
_diffrn_radiation_source 'fine-focus sealed tube'
_diffrn_radiation_type MoK\a
_diffrn_radiation_wavelength 0.71073
_diffrn_reflns_av_R_equivalents 0.0228
_diffrn_reflns_av_sigmaI/netI 0.0259
_diffrn_reflns_limit_h_max 9
_diffrn_reflns_limit_h_min -9
_diffrn_reflns_limit_k_max 9
_diffrn_reflns_limit_k_min -9
_diffrn_reflns_limit_l_max 20
_diffrn_reflns_limit_l_min -20
_diffrn_reflns_number 9314
_diffrn_reflns_theta_full 27.08
_diffrn_reflns_theta_max 27.08
_diffrn_reflns_theta_min 1.28
_diffrn_standards_decay_% <2
_diffrn_standards_interval_count 0
_diffrn_standards_interval_time 0
_diffrn_standards_number 0
_exptl_absorpt_coefficient_mu 0.313
_exptl_absorpt_correction_T_max 0.911849
_exptl_absorpt_correction_T_min 0.789151
_exptl_absorpt_correction_type multi-scan
_exptl_absorpt_process_details '(SADABS; Sheldrick, 1996)'
_exptl_crystal_colour colourless
_exptl_crystal_density_diffrn 1.382
_exptl_crystal_density_method 'not measured'
_exptl_crystal_description plate
_exptl_crystal_F_000 404
_exptl_crystal_size_max 0.68
_exptl_crystal_size_mid 0.40
_exptl_crystal_size_min 0.17
_refine_diff_density_max 0.331
_refine_diff_density_min -0.229
_refine_ls_abs_structure_details 'Flack (1983), with how many Friedel pairs'
_refine_ls_abs_structure_Flack 0.02(4)
_refine_ls_extinction_method none
_refine_ls_goodness_of_fit_ref 1.054
_refine_ls_hydrogen_treatment constr
_refine_ls_matrix_type full
_refine_ls_number_parameters 226
_refine_ls_number_reflns 3685
_refine_ls_number_restraints 1
_refine_ls_restrained_S_all 1.054
_refine_ls_R_factor_all 0.0233
_refine_ls_R_factor_gt 0.0224
_refine_ls_shift/su_max 0.001
_refine_ls_shift/su_mean 0.000
_refine_ls_structure_factor_coef Fsqd
_refine_ls_weighting_details 'calc w = 1/[\s^2^(Fo^2^)+(0.0305P)^2^+0.1652P] where P=(Fo^2^+2Fc^2^)/3'
_refine_ls_weighting_scheme calc
_refine_ls_wR_factor_gt 0.0576
_refine_ls_wR_factor_ref 0.0581
_reflns_number_gt 3592
_reflns_number_total 3685
_reflns_threshold_expression I>2\s(I)
_cod_data_source_file ac6234.cif
_cod_data_source_block I
_cod_original_sg_symbol_H-M 'P 21'
_cod_database_code 2208233

loop_
_symmetry_equiv_pos_as_xyz
'x, y, z'
'-x, y+1/2, -z'

loop_
_atom_site_type_symbol
_atom_site_label
_atom_site_fract_x
_atom_site_fract_y
_atom_site_fract_z
_atom_site_U_iso_or_equiv
_atom_site_adp_type
_atom_site_calc_flag
_atom_site_refinement_flags
_atom_site_occupancy
S S1 0.51118(4) 0.34732(5) 0.68440(2) 0.01683(8) Uani d . 1
S S2 0.52689(4) 0.73531(5) 0.75020(2) 0.01770(8) Uani d . 1
O O1 0.40089(14) 0.65028(16) 0.80331(7) 0.0269(3) Uani d . 1
O O2 0.48692(14) 0.90519(15) 0.70972(7) 0.0238(2) Uani d . 1
O O6'' 0.93092(12) 1.06997(13) 0.85808(6) 0.0151(2) Uani d . 1
O O1'' 0.78651(11) 1.34573(15) 0.87578(6) 0.01571(19) Uani d . 1
N N3 0.67137(15) 0.60976(19) 0.60685(8) 0.0190(3) Uani d . 1
C C7a 0.62301(18) 0.2934(2) 0.59338(9) 0.0167(3) Uani d . 1
C C7 0.64357(18) 0.1240(2) 0.55511(9) 0.0204(3) Uani d . 1
H H7 0.5920 0.0204 0.5765 0.024 Uiso calc R 1
C C6 0.74483(19) 0.1174(3) 0.48342(10) 0.0244(3) Uani d . 1
H H6 0.7627 0.0068 0.4569 0.029 Uiso calc R 1
C C5 0.8206(2) 0.2750(3) 0.45044(10) 0.0268(4) Uani d . 1
H H5 0.8862 0.2663 0.4021 0.032 Uiso calc R 1
C C4 0.7999(2) 0.4416(2) 0.48796(10) 0.0247(3) Uani d . 1
H H4 0.8508 0.5446 0.4657 0.030 Uiso calc R 1
C C3a 0.69975(18) 0.4522(2) 0.56098(9) 0.0189(3) Uani d . 1
C C2 0.57688(18) 0.5714(2) 0.67126(9) 0.0165(3) Uani d . 1
C C1' 0.72290(18) 0.7541(2) 0.80758(9) 0.0185(3) Uani d . 1
H H1'A 0.7032 0.8252 0.8579 0.022 Uiso calc R 1
H H1'B 0.7587 0.6340 0.8253 0.022 Uiso calc R 1
C C2' 0.86923(17) 0.8423(2) 0.75767(9) 0.0193(3) Uani d . 1
H H2'A 0.9769 0.7871 0.7747 0.023 Uiso calc R 1
H H2'B 0.8518 0.8176 0.6983 0.023 Uiso calc R 1
C C7'' 0.88128(17) 1.0461(2) 0.77062(9) 0.0157(3) Uani d . 1
H H7'' 0.7682 1.1004 0.7612 0.019 Uiso calc R 1
C C8'' 1.01000(18) 1.1358(2) 0.71238(9) 0.0191(3) Uani d . 1
H H8''A 0.9710 1.1243 0.6545 0.023 Uiso calc R 1
H H8''B 1.1198 1.0753 0.7177 0.023 Uiso calc R 1
C C9'' 1.03014(17) 1.3366(2) 0.73481(9) 0.0184(3) Uani d . 1
H H9''A 0.9239 1.4004 0.7232 0.022 Uiso calc R 1
H H9''B 1.1193 1.3904 0.7009 0.022 Uiso calc R 1
C C10'' 1.07708(16) 1.3540(2) 0.82866(8) 0.0178(3) Uani d . 1
H H10A 1.1902 1.3035 0.8385 0.021 Uiso calc R 1
H H10B 1.0803 1.4811 0.8441 0.021 Uiso calc R 1
C C5'' 0.94813(16) 1.25546(19) 0.88352(8) 0.0140(3) Uani d . 1
C C2'' 0.69744(16) 1.3459(2) 0.95576(8) 0.0169(3) Uani d . 1
H H2'' 0.6918 1.4707 0.9767 0.020 Uiso calc R 1
C C3'' 0.80902(17) 1.2338(2) 1.01610(8) 0.0184(3) Uani d . 1
H H3''A 0.7722 1.1083 1.0174 0.022 Uiso calc R 1
H H3''B 0.8067 1.2830 1.0727 0.022 Uiso calc R 1
C C4'' 0.98782(16) 1.2517(2) 0.97779(8) 0.0161(3) Uani d . 1
H H4''A 1.0437 1.3626 0.9960 0.019 Uiso calc R 1
H H4''B 1.0596 1.1491 0.9926 0.019 Uiso calc R 1
C C11'' 0.51628(18) 1.2760(2) 0.94228(10) 0.0248(3) Uani d . 1
H H11A 0.4565 1.3539 0.9035 0.037 Uiso calc R 1
H H11B 0.4576 1.2746 0.9950 0.037 Uiso calc R 1
H H11C 0.5203 1.1554 0.9197 0.037 Uiso calc R 1

loop_
_atom_site_aniso_label
_atom_site_aniso_U_11
_atom_site_aniso_U_22
_atom_site_aniso_U_33
_atom_site_aniso_U_12
_atom_site_aniso_U_13
_atom_site_aniso_U_23
S1 0.01558(15) 0.01636(17) 0.01859(16) -0.00168(13) 0.00247(12) 0.00063(15)
S2 0.01720(15) 0.01532(17) 0.02066(17) -0.00087(14) 0.00457(12) -0.00010(14)
O1 0.0272(6) 0.0220(6) 0.0317(6) -0.0040(5) 0.0142(4) -0.0013(5)
O2 0.0203(5) 0.0200(6) 0.0312(6) 0.0019(4) 0.0004(4) 0.0040(5)
O6'' 0.0166(5) 0.0123(5) 0.0165(5) 0.0007(4) -0.0012(4) -0.0003(4)
O1'' 0.0129(4) 0.0161(5) 0.0182(4) 0.0032(4) 0.0012(3) 0.0024(4)
N3 0.0175(6) 0.0223(7) 0.0173(6) -0.0032(5) -0.0001(4) 0.0012(5)
C7a 0.0119(6) 0.0213(7) 0.0169(6) -0.0013(5) -0.0022(5) 0.0008(5)
C7 0.0181(6) 0.0223(8) 0.0207(7) -0.0017(6) -0.0032(5) -0.0015(6)
C6 0.0229(7) 0.0280(8) 0.0222(8) 0.0003(7) -0.0029(6) -0.0081(7)
C5 0.0240(8) 0.0361(10) 0.0204(7) -0.0044(6) 0.0046(6) -0.0058(7)
C4 0.0233(8) 0.0300(9) 0.0210(7) -0.0066(6) 0.0051(6) -0.0014(7)
C3a 0.0158(7) 0.0234(8) 0.0174(7) -0.0037(6) -0.0022(5) -0.0006(6)
C2 0.0153(6) 0.0151(7) 0.0192(6) -0.0022(5) -0.0001(5) 0.0009(6)
C1' 0.0237(7) 0.0145(7) 0.0174(6) -0.0010(6) -0.0008(5) -0.0008(6)
C2' 0.0176(6) 0.0192(7) 0.0211(7) 0.0005(6) -0.0011(5) -0.0030(7)
C7'' 0.0133(6) 0.0172(7) 0.0167(6) 0.0009(5) -0.0011(5) -0.0011(6)
C8'' 0.0158(7) 0.0237(8) 0.0179(7) 0.0007(6) 0.0018(5) -0.0009(6)
C9'' 0.0148(6) 0.0202(7) 0.0202(6) -0.0011(6) 0.0021(5) 0.0040(6)
C10'' 0.0139(6) 0.0178(7) 0.0218(7) -0.0023(6) 0.0007(5) 0.0009(6)
C5'' 0.0105(6) 0.0124(7) 0.0192(6) 0.0007(5) -0.0018(4) -0.0009(6)
C2'' 0.0156(6) 0.0160(7) 0.0190(6) -0.0001(6) 0.0020(5) 0.0010(6)
C3'' 0.0191(6) 0.0190(7) 0.0172(6) 0.0027(6) 0.0007(5) 0.0009(6)
C4'' 0.0161(6) 0.0122(7) 0.0201(7) -0.0004(6) -0.0024(5) -0.0006(6)
C11'' 0.0151(7) 0.0297(9) 0.0298(8) -0.0036(6) 0.0015(6) 0.0048(7)

loop_
_atom_type_symbol
_atom_type_description
_atom_type_scat_dispersion_real
_atom_type_scat_dispersion_imag
_atom_type_scat_source
C C 0.0033 0.0016 'International Tables Vol C Tables 4.2.6.8 and 6.1.1.4'
H H 0.0000 0.0000 'International Tables Vol C Tables 4.2.6.8 and 6.1.1.4'
N N 0.0061 0.0033 'International Tables Vol C Tables 4.2.6.8 and 6.1.1.4'
O O 0.0106 0.0060 'International Tables Vol C Tables 4.2.6.8 and 6.1.1.4'
S S 0.1246 0.1234 'International Tables Vol C Tables 4.2.6.8 and 6.1.1.4'

loop_
_geom_angle_atom_site_label_1
_geom_angle_atom_site_label_2
_geom_angle_atom_site_label_3
_geom_angle
C7a S1 C2 88.05(7)
O2 S2 O1 119.47(7)
O2 S2 C1' 110.01(7)
O1 S2 C1' 108.78(7)
O2 S2 C2 108.81(7)
O1 S2 C2 105.75(7)
C1' S2 C2 102.65(7)
C5'' O6'' C7'' 114.19(10)
C5'' O1'' C2'' 110.79(10)
C2 N3 C3a 109.04(13)
C7 C7a C3a 121.99(13)
C7 C7a S1 128.66(12)
C3a C7a S1 109.34(11)
C6 C7 C7a 117.03(15)
C6 C7 H7 121.5
C7a C7 H7 121.5
C7 C6 C5 121.32(16)
C7 C6 H6 119.3
C5 C6 H6 119.3
C4 C5 C6 121.59(14)
C4 C5 H5 119.2
C6 C5 H5 119.2
C5 C4 C3a 118.41(15)
C5 C4 H4 120.8
C3a C4 H4 120.8
N3 C3a C4 124.85(15)
N3 C3a C7a 115.48(13)
C4 C3a C7a 119.66(15)
N3 C2 S1 118.09(11)
N3 C2 S2 122.39(11)
S1 C2 S2 119.33(8)
C2' C1' S2 114.06(10)
C2' C1' H1'A 108.7
S2 C1' H1'A 108.7
C2' C1' H1'B 108.7
S2 C1' H1'B 108.7
H1'A C1' H1'B 107.6
C7'' C2' C1' 113.11(12)
C7'' C2' H2'A 109.0
C1' C2' H2'A 109.0
C7'' C2' H2'B 109.0
C1' C2' H2'B 109.0
H2'A C2' H2'B 107.8
O6'' C7'' C2' 105.39(11)
O6'' C7'' C8'' 110.99(11)
C2' C7'' C8'' 112.77(12)
O6'' C7'' H7'' 109.2
C2' C7'' H7'' 109.2
C8'' C7'' H7'' 109.2
C7'' C8'' C9'' 110.18(12)
C7'' C8'' H8''A 109.6
C9'' C8'' H8''A 109.6
C7'' C8'' H8''B 109.6
C9'' C8'' H8''B 109.6
H8''A C8'' H8''B 108.1
C8'' C9'' C10'' 109.21(12)
C8'' C9'' H9''A 109.8
C10'' C9'' H9''A 109.8
C8'' C9'' H9''B 109.8
C10'' C9'' H9''B 109.8
H9''A C9'' H9''B 108.3
C5'' C10'' C9'' 111.31(11)
C5'' C10'' H10A 109.4
C9'' C10'' H10A 109.4
C5'' C10'' H10B 109.4
C9'' C10'' H10B 109.4
H10A C10'' H10B 108.0
O1'' C5'' O6'' 109.88(10)
O1'' C5'' C10'' 108.48(11)
O6'' C5'' C10'' 110.76(11)
O1'' C5'' C4'' 105.20(10)
O6'' C5'' C4'' 106.08(11)
C10'' C5'' C4'' 116.22(11)
O1'' C2'' C11'' 109.26(11)
O1'' C2'' C3'' 105.79(10)
C11'' C2'' C3'' 115.34(13)
O1'' C2'' H2'' 108.8
C11'' C2'' H2'' 108.8
C3'' C2'' H2'' 108.8
C2'' C3'' C4'' 102.66(11)
C2'' C3'' H3''A 111.2
C4'' C3'' H3''A 111.2
C2'' C3'' H3''B 111.2
C4'' C3'' H3''B 111.2
H3''A C3'' H3''B 109.1
C5'' C4'' C3'' 102.41(10)
C5'' C4'' H4''A 111.3
C3'' C4'' H4''A 111.3
C5'' C4'' H4''B 111.3
C3'' C4'' H4''B 111.3
H4''A C4'' H4''B 109.2
C2'' C11'' H11A 109.5
C2'' C11'' H11B 109.5
H11A C11'' H11B 109.5
C2'' C11'' H11C 109.5
H11A C11'' H11C 109.5
H11B C11'' H11C 109.5

loop_
_geom_bond_atom_site_label_1
_geom_bond_atom_site_label_2
_geom_bond_distance
S1 C7a 1.7446(15)
S1 C2 1.7446(15)
S2 O2 1.4417(12)
S2 O1 1.4470(11)
S2 C1' 1.7794(14)
S2 C2 1.7891(15)
O6'' C5'' 1.4330(17)
O6'' C7'' 1.4502(16)
O1'' C5'' 1.4317(16)
O1'' C2'' 1.4562(15)
N3 C2 1.3001(19)
N3 C3a 1.391(2)
C7a C7 1.400(2)
C7a C3a 1.416(2)
C7 C6 1.395(2)
C7 H7 0.9300
C6 C5 1.409(2)
C6 H6 0.9300
C5 C4 1.376(2)
C5 H5 0.9300
C4 C3a 1.409(2)
C4 H4 0.9300
C1' C2' 1.543(2)
C1' H1'A 0.9700
C1' H1'B 0.9700
C2' C7'' 1.521(2)
C2' H2'A 0.9700
C2' H2'B 0.9700
C7'' C8'' 1.525(2)
C7'' H7'' 0.9800
C8'' C9'' 1.532(2)
C8'' H8''A 0.9700
C8'' H8''B 0.9700
C9'' C10'' 1.5380(19)
C9'' H9''A 0.9700
C9'' H9''B 0.9700
C10'' C5'' 1.5242(18)
C10'' H10A 0.9700
C10'' H10B 0.9700
C5'' C4'' 1.5275(18)
C2'' C11'' 1.5194(19)
C2'' C3'' 1.5317(19)
C2'' H2'' 0.9800
C3'' C4'' 1.5358(18)
C3'' H3''A 0.9700
C3'' H3''B 0.9700
C4'' H4''A 0.9700
C4'' H4''B 0.9700
C11'' H11A 0.9600
C11'' H11B 0.9600
C11'' H11C 0.9600

loop_
_cod_related_entry_id
_cod_related_entry_database
_cod_related_entry_code
1 ChemSpider 21179708
